data_4329193
loop_
_publ_author_name
'Stefan G. Minasian'
'Kevin S. Boland'
'Russell K. Feller'
'Andrew J. Gaunt'
'Stosh A. Kozimor'
'Iain May'
'Sean D. Reilly'
'Brian L. Scott'
'David K. Shuh'

_publ_contact_author_address 'Los Alamos National Laboratory'
_publ_contact_author_email stosh@lanl.gov
_publ_contact_author_name 'Stosh A. Kozimor'
_publ_contact_author_phone 505-665-4521
_publ_section_title
;
 Synthesis and Structure of (Ph4P)2MCl6 (M = Ti, Zr, Hf, Th, U, Np, Pu)
;
_journal_name_full 'Inorganic Chemistry'
_journal_page_first 5728
_journal_page_last 5736
_journal_paper_doi 10.1021/ic300179d
_journal_volume 51
_journal_year 2012
_chemical_formula_sum 'C56 H52 Cl6 N4 P2 Zr'
_chemical_formula_weight 1146.88
_chemical_name_systematic
; 
 ? 
;
_space_group_IT_number 14
_symmetry_cell_setting monoclinic
_symmetry_space_group_name_Hall '-P 2ybc'
_symmetry_space_group_name_H-M 'P 1 21/c 1'
_atom_sites_solution_hydrogens geom
_atom_sites_solution_primary direct
_atom_sites_solution_secondary difmap
_audit_creation_method SHELXL-97
_cell_angle_alpha 90.00
_cell_angle_beta 98.159(2)
_cell_angle_gamma 90.00
_cell_formula_units_Z 2
_cell_length_a 9.5282(12)
_cell_length_b 19.366(2)
_cell_length_c 14.9522(18)
_cell_measurement_reflns_used 1900
_cell_measurement_temperature 140(2)
_cell_measurement_theta_max 20.35
_cell_measurement_theta_min 2.40
_cell_volume 2731.1(6)
_computing_cell_refinement 'Bruker SMART'
_computing_data_collection 'Bruker SMART'
_computing_data_reduction 'Bruker SAINT'
_computing_molecular_graphics 'Bruker SHELXTL'
_computing_publication_material 'Bruker SHELXTL'
_computing_structure_refinement 'SHELXL-97 (Sheldrick, 1997)'
_computing_structure_solution 'SHELXS-97 (Sheldrick, 1990)'
_diffrn_ambient_temperature 140(2)
_diffrn_measured_fraction_theta_full 0.986
_diffrn_measured_fraction_theta_max 0.986
_diffrn_measurement_device_type 'CCD area detector'
_diffrn_measurement_method 'phi and omega scans'
_diffrn_radiation_monochromator graphite
_diffrn_radiation_source 'fine-focus sealed tube'
_diffrn_radiation_type MoK\a
_diffrn_radiation_wavelength 0.71073
_diffrn_reflns_av_R_equivalents 0.1008
_diffrn_reflns_av_sigmaI/netI 0.0920
_diffrn_reflns_limit_h_max 12
_diffrn_reflns_limit_h_min -12
_diffrn_reflns_limit_k_max 24
_diffrn_reflns_limit_k_min -25
_diffrn_reflns_limit_l_max 19
_diffrn_reflns_limit_l_min -19
_diffrn_reflns_number 28487
_diffrn_reflns_theta_full 27.48
_diffrn_reflns_theta_max 27.48
_diffrn_reflns_theta_min 2.10
_exptl_absorpt_coefficient_mu 0.594
_exptl_absorpt_correction_T_max 0.9652
_exptl_absorpt_correction_T_min 0.8146
_exptl_absorpt_correction_type multi-scan
_exptl_crystal_colour colorless
_exptl_crystal_density_diffrn 1.395
_exptl_crystal_description needle
_exptl_crystal_F_000 1176
_exptl_crystal_size_max 0.36
_exptl_crystal_size_mid 0.10
_exptl_crystal_size_min 0.06
_refine_diff_density_max 0.554
_refine_diff_density_min -0.552
_refine_diff_density_rms 0.102
_refine_ls_extinction_method none
_refine_ls_goodness_of_fit_ref 1.002
_refine_ls_hydrogen_treatment constr
_refine_ls_matrix_type full
_refine_ls_number_parameters 315
_refine_ls_number_reflns 6174
_refine_ls_number_restraints 0
_refine_ls_restrained_S_all 1.002
_refine_ls_R_factor_all 0.0919
_refine_ls_R_factor_gt 0.0479
_refine_ls_shift/su_max 0.000
_refine_ls_shift/su_mean 0.000
_refine_ls_structure_factor_coef Fsqd
_refine_ls_weighting_details 'calc w=1/[\s^2^(Fo^2^)+(0.0415P)^2^+0.0000P] where P=(Fo^2^+2Fc^2^)/3'
_refine_ls_weighting_scheme calc
_refine_ls_wR_factor_gt 0.0931
_refine_ls_wR_factor_ref 0.1085
_reflns_number_gt 3942
_reflns_number_total 6174
_reflns_threshold_expression >2sigma(I)
_cod_data_source_file ic300179d_si_002_4.cif
_cod_data_source_block apx1280
_cod_original_cell_volume 2731.2(6)
_cod_database_code 4329193

loop_
_symmetry_equiv_pos_as_xyz
'x, y, z'
'-x, y+1/2, -z+1/2'
'-x, -y, -z'
'x, -y-1/2, z-1/2'

loop_
_atom_site_label
_atom_site_type_symbol
_atom_site_fract_x
_atom_site_fract_y
_atom_site_fract_z
_atom_site_U_iso_or_equiv
_atom_site_adp_type
_atom_site_occupancy
_atom_site_symmetry_multiplicity
_atom_site_calc_flag
_atom_site_refinement_flags
Zr1 Zr 0.5000 0.5000 0.5000 0.01457(12) Uani 1 2 d S
Cl1 Cl 0.37611(9) 0.48966(4) 0.63426(5) 0.0214(2) Uani 1 1 d .
Cl3 Cl 0.44022(9) 0.37902(4) 0.45837(5) 0.0216(2) Uani 1 1 d .
Cl2 Cl 0.27963(9) 0.53815(4) 0.40831(5) 0.0213(2) Uani 1 1 d .
P1 P 0.15919(9) 0.80535(4) 0.43398(6) 0.0167(2) Uani 1 1 d .
C1 C 0.0165(3) 0.85602(16) 0.3768(2) 0.0170(7) Uani 1 1 d .
C2 C -0.0528(3) 0.90317(16) 0.4251(2) 0.0207(8) Uani 1 1 d .
H2 H -0.0188 0.9120 0.4869 0.025 Uiso 1 1 calc R
C3 C -0.1718(4) 0.93721(18) 0.3827(2) 0.0263(8) Uani 1 1 d .
H3 H -0.2195 0.9697 0.4153 0.032 Uiso 1 1 calc R
C4 C -0.2209(4) 0.92381(18) 0.2929(2) 0.0261(8) Uani 1 1 d .
H4 H -0.3035 0.9466 0.2642 0.031 Uiso 1 1 calc R
C5 C -0.1509(4) 0.87750(18) 0.2447(2) 0.0244(8) Uani 1 1 d .
H5 H -0.1847 0.8691 0.1828 0.029 Uiso 1 1 calc R
C6 C -0.0324(4) 0.84356(17) 0.2860(2) 0.0221(8) Uani 1 1 d .
H6 H 0.0159 0.8118 0.2527 0.027 Uiso 1 1 calc R
C7 C 0.2909(3) 0.79128(17) 0.3620(2) 0.0180(7) Uani 1 1 d .
C8 C 0.3223(4) 0.84311(18) 0.3032(2) 0.0242(8) Uani 1 1 d .
H8 H 0.2673 0.8842 0.2975 0.029 Uiso 1 1 calc R
C9 C 0.4319(4) 0.83534(19) 0.2536(2) 0.0272(8) Uani 1 1 d .
H9 H 0.4512 0.8704 0.2127 0.033 Uiso 1 1 calc R
C10 C 0.5145(4) 0.77613(19) 0.2635(2) 0.0276(9) Uani 1 1 d .
H10 H 0.5912 0.7710 0.2298 0.033 Uiso 1 1 calc R
C11 C 0.4856(4) 0.72456(18) 0.3222(2) 0.0229(8) Uani 1 1 d .
H11 H 0.5425 0.6841 0.3289 0.027 Uiso 1 1 calc R
C12 C 0.3735(4) 0.73195(17) 0.3713(2) 0.0215(8) Uani 1 1 d .
H12 H 0.3532 0.6964 0.4114 0.026 Uiso 1 1 calc R
C13 C 0.2404(3) 0.84861(17) 0.5339(2) 0.0196(8) Uani 1 1 d .
C14 C 0.1837(4) 0.84269(18) 0.6142(2) 0.0252(8) Uani 1 1 d .
H14 H 0.1002 0.8162 0.6159 0.030 Uiso 1 1 calc R
C15 C 0.2479(4) 0.87515(19) 0.6917(2) 0.0304(9) Uani 1 1 d .
H15 H 0.2086 0.8710 0.7464 0.036 Uiso 1 1 calc R
C16 C 0.3686(4) 0.91337(19) 0.6895(3) 0.0339(10) Uani 1 1 d .
H16 H 0.4136 0.9347 0.7433 0.041 Uiso 1 1 calc R
C17 C 0.4257(4) 0.92121(19) 0.6100(3) 0.0326(9) Uani 1 1 d .
H17 H 0.5084 0.9484 0.6089 0.039 Uiso 1 1 calc R
C18 C 0.3609(4) 0.88893(17) 0.5318(2) 0.0246(8) Uani 1 1 d .
H18 H 0.3989 0.8944 0.4768 0.030 Uiso 1 1 calc R
C19 C 0.0882(3) 0.72544(16) 0.4680(2) 0.0181(7) Uani 1 1 d .
C20 C 0.1635(4) 0.68613(17) 0.5366(2) 0.0215(8) Uani 1 1 d .
H20 H 0.2539 0.7012 0.5650 0.026 Uiso 1 1 calc R
C21 C 0.1064(4) 0.62503(18) 0.5634(2) 0.0281(9) Uani 1 1 d .
H21 H 0.1581 0.5980 0.6099 0.034 Uiso 1 1 calc R
C22 C -0.0253(4) 0.60328(18) 0.5230(2) 0.0291(9) Uani 1 1 d .
H22 H -0.0651 0.5619 0.5426 0.035 Uiso 1 1 calc R
C23 C -0.0995(4) 0.64177(18) 0.4539(2) 0.0267(9) Uani 1 1 d .
H23 H -0.1896 0.6264 0.4255 0.032 Uiso 1 1 calc R
C24 C -0.0427(4) 0.70242(17) 0.4264(2) 0.0232(8) Uani 1 1 d .
H24 H -0.0937 0.7285 0.3786 0.028 Uiso 1 1 calc R
N1 N 0.2215(4) 0.47702(17) 0.8985(2) 0.0436(9) Uani 1 1 d .
C25 C 0.1542(4) 0.46956(19) 0.8304(3) 0.0296(9) Uani 1 1 d .
C26 C 0.0680(4) 0.4588(2) 0.7429(2) 0.0335(9) Uani 1 1 d .
H26A H 0.0468 0.4095 0.7346 0.050 Uiso 1 1 calc R
H26B H 0.1200 0.4749 0.6949 0.050 Uiso 1 1 calc R
H26C H -0.0208 0.4847 0.7405 0.050 Uiso 1 1 calc R
N2 N 0.1432(4) 0.29533(18) 0.8255(3) 0.0522(11) Uani 1 1 d .
C27 C 0.2207(4) 0.29607(19) 0.8897(3) 0.0347(10) Uani 1 1 d .
C28 C 0.3183(4) 0.2970(2) 0.9735(3) 0.0373(10) Uani 1 1 d .
H28A H 0.3243 0.3439 0.9983 0.056 Uiso 1 1 calc R
H28B H 0.4123 0.2821 0.9619 0.056 Uiso 1 1 calc R
H28C H 0.2841 0.2655 1.0170 0.056 Uiso 1 1 calc R

loop_
_atom_site_aniso_label
_atom_site_aniso_U_11
_atom_site_aniso_U_22
_atom_site_aniso_U_33
_atom_site_aniso_U_23
_atom_site_aniso_U_13
_atom_site_aniso_U_12
Zr1 0.0149(2) 0.0163(2) 0.0124(2) 0.00061(19) 0.00173(18) -0.00003(19)
Cl1 0.0210(5) 0.0275(5) 0.0168(4) 0.0024(3) 0.0064(3) 0.0008(4)
Cl3 0.0238(5) 0.0182(4) 0.0228(5) -0.0004(3) 0.0028(4) -0.0013(3)
Cl2 0.0188(4) 0.0252(5) 0.0191(4) 0.0021(4) -0.0001(3) 0.0027(4)
P1 0.0169(5) 0.0176(5) 0.0154(5) -0.0004(4) 0.0017(4) -0.0005(4)
C1 0.0141(17) 0.0149(17) 0.0219(18) 0.0017(14) 0.0017(14) -0.0009(13)
C2 0.0218(19) 0.0187(18) 0.0211(19) 0.0025(14) 0.0015(15) 0.0007(14)
C3 0.028(2) 0.023(2) 0.029(2) 0.0048(16) 0.0096(17) 0.0031(16)
C4 0.021(2) 0.025(2) 0.031(2) 0.0091(17) -0.0004(17) 0.0004(15)
C5 0.023(2) 0.030(2) 0.0177(18) 0.0036(16) -0.0050(15) -0.0032(16)
C6 0.024(2) 0.0192(18) 0.0235(19) 0.0001(15) 0.0034(16) -0.0014(15)
C7 0.0165(18) 0.0217(19) 0.0153(18) -0.0015(14) 0.0004(14) -0.0022(14)
C8 0.023(2) 0.026(2) 0.024(2) 0.0027(16) 0.0057(16) 0.0007(16)
C9 0.027(2) 0.032(2) 0.023(2) 0.0029(16) 0.0059(17) -0.0067(17)
C10 0.024(2) 0.040(2) 0.020(2) -0.0096(17) 0.0088(16) -0.0037(17)
C11 0.021(2) 0.0236(19) 0.023(2) -0.0033(15) 0.0025(16) 0.0024(15)
C12 0.025(2) 0.0162(18) 0.0225(19) -0.0004(14) 0.0011(16) -0.0021(15)
C13 0.0185(19) 0.0196(18) 0.0190(18) -0.0032(14) -0.0039(15) 0.0045(14)
C14 0.028(2) 0.024(2) 0.023(2) -0.0023(16) 0.0014(16) 0.0077(16)
C15 0.039(2) 0.032(2) 0.0193(19) -0.0050(17) -0.0013(17) 0.0163(18)
C16 0.037(2) 0.029(2) 0.030(2) -0.0089(17) -0.0145(19) 0.0109(18)
C17 0.025(2) 0.028(2) 0.041(2) -0.0089(19) -0.0096(19) 0.0057(17)
C18 0.023(2) 0.0229(19) 0.026(2) -0.0069(15) -0.0022(16) 0.0038(15)
C19 0.0166(18) 0.0187(18) 0.0199(18) -0.0008(14) 0.0060(14) -0.0005(14)
C20 0.0178(19) 0.0247(19) 0.0220(19) 0.0033(15) 0.0032(15) 0.0037(15)
C21 0.030(2) 0.028(2) 0.029(2) 0.0079(17) 0.0128(18) 0.0096(17)
C22 0.038(2) 0.020(2) 0.035(2) -0.0002(16) 0.0230(19) -0.0013(17)
C23 0.027(2) 0.025(2) 0.030(2) -0.0032(16) 0.0096(17) -0.0053(16)
C24 0.021(2) 0.025(2) 0.0226(19) 0.0022(15) 0.0010(15) -0.0019(15)
N1 0.050(2) 0.039(2) 0.041(2) -0.0045(17) 0.006(2) 0.0039(18)
C25 0.029(2) 0.024(2) 0.039(2) -0.0003(18) 0.016(2) 0.0034(17)
C26 0.029(2) 0.042(2) 0.031(2) 0.0043(19) 0.0077(18) 0.0016(18)
N2 0.048(2) 0.036(2) 0.066(3) -0.015(2) -0.014(2) 0.0116(18)
C27 0.029(2) 0.023(2) 0.053(3) -0.0050(19) 0.006(2) 0.0027(17)
C28 0.030(2) 0.031(2) 0.051(3) 0.002(2) 0.005(2) -0.0013(18)

loop_
_atom_type_symbol
_atom_type_description
_atom_type_scat_dispersion_real
_atom_type_scat_dispersion_imag
_atom_type_scat_source
C C 0.0033 0.0016 'International Tables Vol C Tables 4.2.6.8 and 6.1.1.4'
H H 0.0000 0.0000 'International Tables Vol C Tables 4.2.6.8 and 6.1.1.4'
N N 0.0061 0.0033 'International Tables Vol C Tables 4.2.6.8 and 6.1.1.4'
P P 0.1023 0.0942 'International Tables Vol C Tables 4.2.6.8 and 6.1.1.4'
Cl Cl 0.1484 0.1585 'International Tables Vol C Tables 4.2.6.8 and 6.1.1.4'
Zr Zr -2.9673 0.5597 'International Tables Vol C Tables 4.2.6.8 and 6.1.1.4'

loop_
_geom_angle_atom_site_label_1
_geom_angle_atom_site_label_2
_geom_angle_atom_site_label_3
_geom_angle
_geom_angle_site_symmetry_1
_geom_angle_site_symmetry_3
Cl2 Zr1 Cl2 180.0 . 3_666
Cl2 Zr1 Cl3 89.79(3) . .
Cl2 Zr1 Cl3 90.21(3) 3_666 .
Cl2 Zr1 Cl3 90.21(3) . 3_666
Cl2 Zr1 Cl3 89.79(3) 3_666 3_666
Cl3 Zr1 Cl3 180.0 . 3_666
Cl2 Zr1 Cl1 90.50(3) . .
Cl2 Zr1 Cl1 89.50(3) 3_666 .
Cl3 Zr1 Cl1 90.47(3) . .
Cl3 Zr1 Cl1 89.53(3) 3_666 .
Cl2 Zr1 Cl1 89.50(3) . 3_666
Cl2 Zr1 Cl1 90.50(3) 3_666 3_666
Cl3 Zr1 Cl1 89.53(3) . 3_666
Cl3 Zr1 Cl1 90.47(3) 3_666 3_666
Cl1 Zr1 Cl1 180.0 . 3_666
C7 P1 C13 108.48(15) . .
C7 P1 C19 111.40(15) . .
C13 P1 C19 107.66(16) . .
C7 P1 C1 110.23(15) . .
C13 P1 C1 110.55(15) . .
C19 P1 C1 108.50(15) . .
C2 C1 C6 120.2(3) . .
C2 C1 P1 119.8(2) . .
C6 C1 P1 119.8(3) . .
C3 C2 C1 119.6(3) . .
C3 C2 H2 120.2 . .
C1 C2 H2 120.2 . .
C4 C3 C2 119.8(3) . .
C4 C3 H3 120.1 . .
C2 C3 H3 120.1 . .
C5 C4 C3 120.5(3) . .
C5 C4 H4 119.8 . .
C3 C4 H4 119.8 . .
C6 C5 C4 120.2(3) . .
C6 C5 H5 119.9 . .
C4 C5 H5 119.9 . .
C5 C6 C1 119.6(3) . .
C5 C6 H6 120.2 . .
C1 C6 H6 120.2 . .
C12 C7 C8 119.3(3) . .
C12 C7 P1 120.2(3) . .
C8 C7 P1 120.1(3) . .
C9 C8 C7 120.6(3) . .
C9 C8 H8 119.7 . .
C7 C8 H8 119.7 . .
C8 C9 C10 119.8(3) . .
C8 C9 H9 120.1 . .
C10 C9 H9 120.1 . .
C11 C10 C9 120.2(3) . .
C11 C10 H10 119.9 . .
C9 C10 H10 119.9 . .
C10 C11 C12 120.0(3) . .
C10 C11 H11 120.0 . .
C12 C11 H11 120.0 . .
C11 C12 C7 120.0(3) . .
C11 C12 H12 120.0 . .
C7 C12 H12 120.0 . .
C14 C13 C18 119.3(3) . .
C14 C13 P1 120.5(3) . .
C18 C13 P1 120.2(3) . .
C15 C14 C13 120.4(4) . .
C15 C14 H14 119.8 . .
C13 C14 H14 119.8 . .
C16 C15 C14 119.9(4) . .
C16 C15 H15 120.1 . .
C14 C15 H15 120.1 . .
C15 C16 C17 120.8(4) . .
C15 C16 H16 119.6 . .
C17 C16 H16 119.6 . .
C16 C17 C18 119.4(4) . .
C16 C17 H17 120.3 . .
C18 C17 H17 120.3 . .
C17 C18 C13 120.1(3) . .
C17 C18 H18 119.9 . .
C13 C18 H18 119.9 . .
C24 C19 C20 119.4(3) . .
C24 C19 P1 120.2(3) . .
C20 C19 P1 120.4(3) . .
C21 C20 C19 119.9(3) . .
C21 C20 H20 120.1 . .
C19 C20 H20 120.1 . .
C22 C21 C20 120.3(3) . .
C22 C21 H21 119.8 . .
C20 C21 H21 119.8 . .
C21 C22 C23 119.9(3) . .
C21 C22 H22 120.0 . .
C23 C22 H22 120.0 . .
C24 C23 C22 120.1(3) . .
C24 C23 H23 120.0 . .
C22 C23 H23 120.0 . .
C23 C24 C19 120.4(3) . .
C23 C24 H24 119.8 . .
C19 C24 H24 119.8 . .
N1 C25 C26 179.1(4) . .
C25 C26 H26A 109.5 . .
C25 C26 H26B 109.5 . .
H26A C26 H26B 109.5 . .
C25 C26 H26C 109.5 . .
H26A C26 H26C 109.5 . .
H26B C26 H26C 109.5 . .
N2 C27 C28 178.8(5) . .
C27 C28 H28A 109.5 . .
C27 C28 H28B 109.5 . .
H28A C28 H28B 109.5 . .
C27 C28 H28C 109.5 . .
H28A C28 H28C 109.5 . .
H28B C28 H28C 109.5 . .

loop_
_geom_bond_atom_site_label_1
_geom_bond_atom_site_label_2
_geom_bond_distance
_geom_bond_site_symmetry_2
Zr1 Cl2 2.4530(8) .
Zr1 Cl2 2.4530(8) 3_666
Zr1 Cl3 2.4699(8) .
Zr1 Cl3 2.4699(8) 3_666
Zr1 Cl1 2.4771(8) .
Zr1 Cl1 2.4771(8) 3_666
P1 C7 1.786(3) .
P1 C13 1.790(3) .
P1 C19 1.791(3) .
P1 C1 1.792(3) .
C1 C2 1.389(4) .
C1 C6 1.392(4) .
C2 C3 1.384(4) .
C2 H2 0.9500 .
C3 C4 1.383(5) .
C3 H3 0.9500 .
C4 C5 1.381(5) .
C4 H4 0.9500 .
C5 C6 1.375(4) .
C5 H5 0.9500 .
C6 H6 0.9500 .
C7 C12 1.389(4) .
C7 C8 1.394(4) .
C8 C9 1.373(5) .
C8 H8 0.9500 .
C9 C10 1.387(5) .
C9 H9 0.9500 .
C10 C11 1.383(5) .
C10 H10 0.9500 .
C11 C12 1.386(5) .
C11 H11 0.9500 .
C12 H12 0.9500 .
C13 C14 1.390(5) .
C13 C18 1.392(5) .
C14 C15 1.383(5) .
C14 H14 0.9500 .
C15 C16 1.372(5) .
C15 H15 0.9500 .
C16 C17 1.384(5) .
C16 H16 0.9500 .
C17 C18 1.392(5) .
C17 H17 0.9500 .
C18 H18 0.9500 .
C19 C24 1.387(4) .
C19 C20 1.392(4) .
C20 C21 1.385(5) .
C20 H20 0.9500 .
C21 C22 1.379(5) .
C21 H21 0.9500 .
C22 C23 1.384(5) .
C22 H22 0.9500 .
C23 C24 1.380(4) .
C23 H23 0.9500 .
C24 H24 0.9500 .
N1 C25 1.133(5) .
C25 C26 1.458(5) .
C26 H26A 0.9800 .
C26 H26B 0.9800 .
C26 H26C 0.9800 .
N2 C27 1.125(5) .
C27 C28 1.451(5) .
C28 H28A 0.9800 .
C28 H28B 0.9800 .
C28 H28C 0.9800 .

loop_
_geom_torsion_atom_site_label_1
_geom_torsion_atom_site_label_2
_geom_torsion_atom_site_label_3
_geom_torsion_atom_site_label_4
_geom_torsion
C7 P1 C1 C2 -145.2(3)
C13 P1 C1 C2 -25.3(3)
C19 P1 C1 C2 92.5(3)
C7 P1 C1 C6 40.5(3)
C13 P1 C1 C6 160.4(3)
C19 P1 C1 C6 -81.7(3)
C6 C1 C2 C3 0.7(5)
P1 C1 C2 C3 -173.6(3)
C1 C2 C3 C4 0.3(5)
C2 C3 C4 C5 -1.0(5)
C3 C4 C5 C6 0.8(5)
C4 C5 C6 C1 0.1(5)
C2 C1 C6 C5 -0.9(5)
P1 C1 C6 C5 173.4(3)
C13 P1 C7 C12 88.1(3)
C19 P1 C7 C12 -30.3(3)
C1 P1 C7 C12 -150.8(3)
C13 P1 C7 C8 -84.7(3)
C19 P1 C7 C8 157.0(3)
C1 P1 C7 C8 36.5(3)
C12 C7 C8 C9 1.2(5)
P1 C7 C8 C9 174.0(3)
C7 C8 C9 C10 -1.5(5)
C8 C9 C10 C11 0.8(5)
C9 C10 C11 C12 0.1(5)
C10 C11 C12 C7 -0.4(5)
C8 C7 C12 C11 -0.3(5)
P1 C7 C12 C11 -173.1(2)
C7 P1 C13 C14 -154.9(3)
C19 P1 C13 C14 -34.2(3)
C1 P1 C13 C14 84.2(3)
C7 P1 C13 C18 25.5(3)
C19 P1 C13 C18 146.2(3)
C1 P1 C13 C18 -95.5(3)
C18 C13 C14 C15 -1.5(5)
P1 C13 C14 C15 178.9(3)
C13 C14 C15 C16 -0.1(5)
C14 C15 C16 C17 1.4(5)
C15 C16 C17 C18 -1.1(5)
C16 C17 C18 C13 -0.6(5)
C14 C13 C18 C17 1.9(5)
P1 C13 C18 C17 -178.5(3)
C7 P1 C19 C24 -101.6(3)
C13 P1 C19 C24 139.6(3)
C1 P1 C19 C24 19.9(3)
C7 P1 C19 C20 78.8(3)
C13 P1 C19 C20 -40.0(3)
C1 P1 C19 C20 -159.7(3)
C24 C19 C20 C21 -0.8(5)
P1 C19 C20 C21 178.8(3)
C19 C20 C21 C22 -0.6(5)
C20 C21 C22 C23 1.5(5)
C21 C22 C23 C24 -1.0(5)
C22 C23 C24 C19 -0.4(5)
C20 C19 C24 C23 1.3(5)
P1 C19 C24 C23 -178.3(3)
